data_7236205
loop_
_publ_author_name
'Yu, Gilbert'
'Suzaki, Yuji'
'Osakada, Kohtaro'

_publ_section_title
;
 Ferrocene-containing [1]-, [2]-, [3]- and [4]rotaxanes synthesized from a
 common precursor
;
_journal_issue 47
_journal_name_full 'RSC Advances'
_journal_page_first 41369
_journal_paper_doi 10.1039/C6RA05688A
_journal_volume 6
_journal_year 2016
_chemical_formula_moiety 'C53 H67 F6 Fe N4 O10 P'
_chemical_formula_sum 'C53 H67 F6 Fe N4 O10 P'
_chemical_formula_weight 1120.94
_space_group_IT_number 2
_space_group_name_Hall '-P 1'
_space_group_name_H-M_alt 'P -1'
_symmetry_cell_setting triclinic
_symmetry_Int_Tables_number 2
_symmetry_space_group_name_Hall '-P 1'
_symmetry_space_group_name_H-M 'P -1'
_atom_sites_solution_hydrogens geom
_atom_sites_solution_primary direct
_atom_sites_solution_secondary difmap
_audit_update_record
;
2016-03-03 deposited with the CCDC.
2016-04-12 downloaded from the CCDC.
;
_cell_angle_alpha 70.946(6)
_cell_angle_beta 78.528(8)
_cell_angle_gamma 70.905(7)
_cell_formula_units_Z 2
_cell_length_a 10.0198(16)
_cell_length_b 14.171(3)
_cell_length_c 21.521(4)
_cell_measurement_reflns_used 8878
_cell_measurement_temperature 113
_cell_measurement_theta_max 27.48
_cell_measurement_theta_min 3.02
_cell_volume 2714.9(9)
_computing_cell_refinement CrystalClear
_computing_data_collection 'CrystalClear (Rigaku/MSC Inc., 2006)'
_computing_data_reduction CrystalClear
_computing_molecular_graphics 'CrystalStructure 4.0'
_computing_publication_material 'CrystalStructure 4.0 (Rigaku, 2010)'
_computing_structure_refinement 'SHELXL97 (Sheldrick, 2008)'
_computing_structure_solution 'SIR92 (Altomare, et al., 1994)'
_diffrn_ambient_temperature 113
_diffrn_detector_area_resol_mean 7.314
_diffrn_measured_fraction_theta_full 0.950
_diffrn_measured_fraction_theta_max 0.950
_diffrn_measurement_device_type 'Rigaku Saturn70'
_diffrn_measurement_method \w
_diffrn_radiation_type 'Mo K\a'
_diffrn_radiation_wavelength 0.71070
_diffrn_reflns_av_R_equivalents 0.0249
_diffrn_reflns_limit_h_max 11
_diffrn_reflns_limit_h_min -13
_diffrn_reflns_limit_k_max 18
_diffrn_reflns_limit_k_min -18
_diffrn_reflns_limit_l_max 27
_diffrn_reflns_limit_l_min -27
_diffrn_reflns_number 21778
_diffrn_reflns_theta_full 27.49
_diffrn_reflns_theta_max 27.48
_diffrn_standards_number 0
_exptl_absorpt_coefficient_mu 0.387
_exptl_absorpt_correction_T_max 0.925
_exptl_absorpt_correction_T_min 0.743
_exptl_absorpt_correction_type multi-scan
_exptl_absorpt_process_details 'REQAB (Rigaku, 1998)'
_exptl_crystal_colour orange
_exptl_crystal_density_diffrn 1.371
_exptl_crystal_density_method 'not measured'
_exptl_crystal_description prism
_exptl_crystal_F_000 1176.00
_exptl_crystal_size_max 0.500
_exptl_crystal_size_mid 0.400
_exptl_crystal_size_min 0.200
_refine_diff_density_max 0.930
_refine_diff_density_min -0.530
_refine_ls_extinction_method none
_refine_ls_goodness_of_fit_ref 1.035
_refine_ls_hydrogen_treatment constr
_refine_ls_number_parameters 676
_refine_ls_number_reflns 11829
_refine_ls_number_restraints 0
_refine_ls_R_factor_gt 0.0516
_refine_ls_shift/su_max 0.001
_refine_ls_structure_factor_coef Fsqd
_refine_ls_weighting_details 'w = 1/[\s^2^(Fo^2^)+(0.0934P)^2^+1.5314P] where P=(Fo^2^+2Fc^2^)/3'
_refine_ls_weighting_scheme calc
_refine_ls_wR_factor_ref 0.1543
_reflns_number_gt 10089
_reflns_number_total 11829
_reflns_threshold_expression F^2^>2.0\s(F^2^)
_cod_data_source_file c6ra05688a2.cif
_cod_data_source_block 1PF6
_cod_original_cell_volume 2714.8(8)
_cod_database_code 7236205

loop_
_symmetry_equiv_pos_site_id
_symmetry_equiv_pos_as_xyz
1 +X,+Y,+Z
2 -X,-Y,-Z

loop_
_atom_site_label
_atom_site_type_symbol
_atom_site_fract_x
_atom_site_fract_y
_atom_site_fract_z
_atom_site_U_iso_or_equiv
_atom_site_adp_type
_atom_site_occupancy
_atom_site_symmetry_multiplicity
_atom_site_calc_flag
_atom_site_refinement_flags
Fe1 Fe 1.06440(3) 0.66204(2) 0.143318(14) 0.01694(9) Uani 1.0 2 d .
P1 P 0.37274(8) 0.23879(5) 0.23313(3) 0.03248(16) Uani 1.0 2 d .
F1 F 0.2817(3) 0.30084(15) 0.28452(9) 0.0582(6) Uani 1.0 2 d .
F2 F 0.4111(3) 0.33990(14) 0.18453(10) 0.0684(7) Uani 1.0 2 d .
F3 F 0.5103(3) 0.2114(3) 0.26872(10) 0.0789(8) Uani 1.0 2 d .
F4 F 0.3384(3) 0.13668(14) 0.28239(10) 0.0632(6) Uani 1.0 2 d .
F5 F 0.2332(3) 0.2706(2) 0.19701(10) 0.0717(7) Uani 1.0 2 d .
F6 F 0.4615(2) 0.17708(13) 0.18119(8) 0.0479(5) Uani 1.0 2 d .
O1 O 0.16083(16) 0.49479(11) 0.44696(7) 0.0213(3) Uani 1.0 2 d .
O2 O 0.70808(15) 0.52749(11) 0.36607(7) 0.0176(3) Uani 1.0 2 d .
O3 O 0.60894(16) 0.75334(11) 0.32532(7) 0.0203(3) Uani 1.0 2 d .
O4 O 0.50948(18) 0.87333(11) 0.20456(8) 0.0254(4) Uani 1.0 2 d .
O5 O 0.62454(17) 0.91325(12) 0.06532(7) 0.0241(4) Uani 1.0 2 d .
O6 O 0.71910(19) 0.78061(12) -0.00177(8) 0.0286(4) Uani 1.0 2 d .
O7 O 0.72289(18) 0.56255(13) 0.03163(8) 0.0297(4) Uani 1.0 2 d .
O8 O 0.7604(2) 0.41336(13) 0.15710(8) 0.0313(4) Uani 1.0 2 d .
O9 O 0.79008(17) 0.41204(11) 0.28777(7) 0.0228(4) Uani 1.0 2 d .
O10 O -0.0780(4) 0.0803(3) 0.2934(3) 0.1071(14) Uani 1.0 2 d .
N1 N 0.63943(17) 0.64067(13) 0.22743(8) 0.0148(3) Uani 1.0 2 d .
N2 N 0.2989(2) 0.12846(14) 0.53295(9) 0.0243(4) Uani 1.0 2 d .
N3 N 0.4348(2) 0.11352(14) 0.53648(9) 0.0241(4) Uani 1.0 2 d .
N4 N 0.50046(19) 0.12247(13) 0.47479(9) 0.0214(4) Uani 1.0 2 d .
C1 C 1.1530(3) 0.5364(2) 0.10713(12) 0.0324(6) Uani 1.0 2 d .
C2 C 1.0663(3) 0.6196(3) 0.06114(12) 0.0348(6) Uani 1.0 2 d .
C3 C 1.1208(3) 0.7067(3) 0.04357(11) 0.0328(6) Uani 1.0 2 d .
C4 C 1.2406(3) 0.6775(2) 0.07870(11) 0.0296(5) Uani 1.0 2 d .
C5 C 1.2603(3) 0.5727(2) 0.11807(12) 0.0294(5) Uani 1.0 2 d .
C6 C 0.9608(2) 0.60889(16) 0.23324(10) 0.0187(4) Uani 1.0 2 d .
C7 C 1.0579(3) 0.65862(18) 0.24004(10) 0.0219(5) Uani 1.0 2 d .
C8 C 1.0210(3) 0.76286(17) 0.19932(10) 0.0218(5) Uani 1.0 2 d .
C9 C 0.9002(2) 0.77923(16) 0.16730(10) 0.0185(4) Uani 1.0 2 d .
C10 C 0.8634(2) 0.68326(15) 0.18789(9) 0.0147(4) Uani 1.0 2 d .
C11 C 0.7433(2) 0.66332(16) 0.16749(9) 0.0164(4) Uani 1.0 2 d .
C12 C 0.5089(2) 0.62631(17) 0.21310(10) 0.0193(4) Uani 1.0 2 d .
C13 C 0.4204(2) 0.58976(16) 0.27595(10) 0.0174(4) Uani 1.0 2 d .
C14 C 0.3454(2) 0.65604(16) 0.31517(10) 0.0199(4) Uani 1.0 2 d .
C15 C 0.2620(3) 0.62101(16) 0.37249(10) 0.0202(4) Uani 1.0 2 d .
C16 C 0.2511(2) 0.51937(16) 0.39106(10) 0.0180(4) Uani 1.0 2 d .
C17 C 0.3268(3) 0.45203(16) 0.35348(10) 0.0198(4) Uani 1.0 2 d .
C18 C 0.4112(2) 0.48780(16) 0.29634(10) 0.0200(4) Uani 1.0 2 d .
C19 C 0.1493(3) 0.38966(16) 0.47085(10) 0.0211(4) Uani 1.0 2 d .
C20 C 0.0499(3) 0.37046(17) 0.43455(11) 0.0249(5) Uani 1.0 2 d .
C21 C 0.0219(3) 0.26382(18) 0.46708(12) 0.0267(5) Uani 1.0 2 d .
C22 C 0.1352(3) 0.17182(18) 0.44730(13) 0.0292(5) Uani 1.0 2 d .
C23 C 0.2784(3) 0.14881(15) 0.46858(11) 0.0225(5) Uani 1.0 2 d .
C24 C 0.4071(3) 0.14470(16) 0.43128(11) 0.0233(5) Uani 1.0 2 d .
C25 C 0.6522(3) 0.11852(16) 0.46156(12) 0.0264(5) Uani 1.0 2 d .
C26 C 0.6694(3) 0.22696(15) 0.43779(11) 0.0210(5) Uani 1.0 2 d .
C27 C 0.6260(3) 0.29008(16) 0.47970(11) 0.0231(5) Uani 1.0 2 d .
C28 C 0.6367(3) 0.39158(16) 0.45762(10) 0.0203(4) Uani 1.0 2 d .
C29 C 0.6910(2) 0.43027(15) 0.39281(10) 0.0169(4) Uani 1.0 2 d .
C30 C 0.6681(3) 0.59304(16) 0.40902(10) 0.0202(4) Uani 1.0 2 d .
C31 C 0.7064(3) 0.69214(16) 0.37309(10) 0.0210(4) Uani 1.0 2 d .
C32 C 0.6302(3) 0.85440(16) 0.29531(11) 0.0236(5) Uani 1.0 2 d .
C33 C 0.5125(3) 0.92085(17) 0.25381(11) 0.0282(5) Uani 1.0 2 d .
C34 C 0.4416(3) 0.94904(17) 0.14896(11) 0.0270(5) Uani 1.0 2 d .
C35 C 0.5470(3) 0.99298(16) 0.09685(11) 0.0254(5) Uani 1.0 2 d .
C36 C 0.7244(3) 0.93543(18) 0.01365(11) 0.0248(5) Uani 1.0 2 d .
C37 C 0.7753(3) 1.0216(2) -0.00396(13) 0.0339(6) Uani 1.0 2 d .
C38 C 0.8781(3) 1.0356(3) -0.05795(14) 0.0429(7) Uani 1.0 2 d .
C39 C 0.9280(3) 0.9658(3) -0.09392(14) 0.0439(7) Uani 1.0 2 d .
C40 C 0.8772(3) 0.8782(2) -0.07725(12) 0.0368(6) Uani 1.0 2 d .
C41 C 0.7761(3) 0.86289(18) -0.02327(11) 0.0273(5) Uani 1.0 2 d .
C42 C 0.7389(3) 0.7212(2) -0.04746(12) 0.0339(6) Uani 1.0 2 d .
C43 C 0.6532(3) 0.6464(2) -0.01938(12) 0.0332(6) Uani 1.0 2 d .
C44 C 0.6511(3) 0.4851(2) 0.05606(12) 0.0328(6) Uani 1.0 2 d .
C45 C 0.7357(3) 0.3903(2) 0.10143(12) 0.0343(6) Uani 1.0 2 d .
C46 C 0.8228(3) 0.31976(18) 0.20482(12) 0.0350(6) Uani 1.0 2 d .
C47 C 0.8910(3) 0.34565(18) 0.25053(12) 0.0284(5) Uani 1.0 2 d .
C48 C 0.7369(2) 0.36613(15) 0.35032(10) 0.0179(4) Uani 1.0 2 d .
C49 C 0.7254(3) 0.26523(16) 0.37271(11) 0.0215(5) Uani 1.0 2 d .
C51 C -0.1313(5) 0.0020(3) 0.2936(3) 0.0660(10) Uani 1.0 2 d .
C52 C -0.0353(5) -0.0978(3) 0.32979(19) 0.0618(10) Uani 1.0 2 d .
C53 C 0.0890(9) -0.0675(5) 0.3356(8) 0.255(8) Uani 1.0 2 d .
C54 C 0.0604(7) 0.0380(5) 0.3116(7) 0.207(6) Uani 1.0 2 d .
H1A H 0.6840 0.5813 0.2579 0.0178 Uiso 1.0 2 calc R
H1B H 0.6133 0.6946 0.2463 0.0178 Uiso 1.0 2 calc R
H1 H 1.1402 0.4653 0.1282 0.0389 Uiso 1.0 2 calc R
H2 H 0.9817 0.6171 0.0444 0.0417 Uiso 1.0 2 calc R
H3 H 1.0812 0.7764 0.0124 0.0394 Uiso 1.0 2 calc R
H4 H 1.3001 0.7232 0.0766 0.0356 Uiso 1.0 2 calc R
H5 H 1.3364 0.5316 0.1482 0.0353 Uiso 1.0 2 calc R
H6 H 0.9614 0.5349 0.2558 0.0225 Uiso 1.0 2 calc R
H7 H 1.1392 0.6253 0.2677 0.0263 Uiso 1.0 2 calc R
H8 H 1.0720 0.8156 0.1935 0.0262 Uiso 1.0 2 calc R
H9 H 0.8510 0.8454 0.1356 0.0221 Uiso 1.0 2 calc R
H11A H 0.7794 0.6033 0.1488 0.0197 Uiso 1.0 2 calc R
H11B H 0.6960 0.7250 0.1332 0.0197 Uiso 1.0 2 calc R
H12A H 0.5360 0.5746 0.1877 0.0232 Uiso 1.0 2 calc R
H12B H 0.4525 0.6931 0.1857 0.0232 Uiso 1.0 2 calc R
H14 H 0.3517 0.7254 0.3025 0.0239 Uiso 1.0 2 calc R
H15 H 0.2123 0.6661 0.3991 0.0242 Uiso 1.0 2 calc R
H17 H 0.3213 0.3825 0.3665 0.0238 Uiso 1.0 2 calc R
H18 H 0.4636 0.4417 0.2707 0.0240 Uiso 1.0 2 calc R
H19A H 0.1148 0.3748 0.5185 0.0253 Uiso 1.0 2 calc R
H19B H 0.2448 0.3407 0.4662 0.0253 Uiso 1.0 2 calc R
H20A H 0.0917 0.3746 0.3883 0.0299 Uiso 1.0 2 calc R
H20B H -0.0415 0.4258 0.4335 0.0299 Uiso 1.0 2 calc R
H21A H -0.0710 0.2675 0.4556 0.0320 Uiso 1.0 2 calc R
H21B H 0.0145 0.2496 0.5157 0.0320 Uiso 1.0 2 calc R
H22A H 0.1018 0.1088 0.4666 0.0351 Uiso 1.0 2 calc R
H22B H 0.1446 0.1868 0.3986 0.0351 Uiso 1.0 2 calc R
H24 H 0.4262 0.1552 0.3849 0.0280 Uiso 1.0 2 calc R
H27 H 0.5887 0.2639 0.5239 0.0277 Uiso 1.0 2 calc R
H28 H 0.6071 0.4343 0.4867 0.0244 Uiso 1.0 2 calc R
H30A H 0.7182 0.5574 0.4493 0.0242 Uiso 1.0 2 calc R
H30B H 0.5646 0.6084 0.4225 0.0242 Uiso 1.0 2 calc R
H31A H 0.7018 0.7308 0.4047 0.0251 Uiso 1.0 2 calc R
H31B H 0.8044 0.6765 0.3510 0.0251 Uiso 1.0 2 calc R
H32A H 0.7225 0.8485 0.2676 0.0283 Uiso 1.0 2 calc R
H32B H 0.6312 0.8861 0.3299 0.0283 Uiso 1.0 2 calc R
H33A H 0.4209 0.9294 0.2820 0.0338 Uiso 1.0 2 calc R
H33B H 0.5267 0.9906 0.2320 0.0338 Uiso 1.0 2 calc R
H34A H 0.3691 1.0062 0.1639 0.0324 Uiso 1.0 2 calc R
H34B H 0.3928 0.9163 0.1297 0.0324 Uiso 1.0 2 calc R
H35A H 0.4973 1.0564 0.0643 0.0305 Uiso 1.0 2 calc R
H35B H 0.6120 1.0112 0.1172 0.0305 Uiso 1.0 2 calc R
H37 H 0.7403 1.0712 0.0206 0.0407 Uiso 1.0 2 calc R
H38 H 0.9134 1.0944 -0.0696 0.0515 Uiso 1.0 2 calc R
H39 H 0.9976 0.9762 -0.1306 0.0527 Uiso 1.0 2 calc R
H40 H 0.9117 0.8298 -0.1027 0.0442 Uiso 1.0 2 calc R
H42A H 0.8405 0.6833 -0.0542 0.0407 Uiso 1.0 2 calc R
H42B H 0.7080 0.7681 -0.0907 0.0407 Uiso 1.0 2 calc R
H43A H 0.5579 0.6818 -0.0013 0.0399 Uiso 1.0 2 calc R
H43B H 0.6412 0.6197 -0.0544 0.0399 Uiso 1.0 2 calc R
H44A H 0.6325 0.4668 0.0186 0.0393 Uiso 1.0 2 calc R
H44B H 0.5585 0.5126 0.0799 0.0393 Uiso 1.0 2 calc R
H45A H 0.6843 0.3366 0.1167 0.0412 Uiso 1.0 2 calc R
H45B H 0.8277 0.3622 0.0775 0.0412 Uiso 1.0 2 calc R
H46A H 0.8949 0.2712 0.1824 0.0420 Uiso 1.0 2 calc R
H46B H 0.7491 0.2856 0.2302 0.0420 Uiso 1.0 2 calc R
H47A H 0.9404 0.2803 0.2817 0.0340 Uiso 1.0 2 calc R
H47B H 0.9632 0.3809 0.2245 0.0340 Uiso 1.0 2 calc R
H49 H 0.7555 0.2221 0.3439 0.0258 Uiso 1.0 2 calc R
H51A H -0.1333 0.0019 0.2478 0.0792 Uiso 1.0 2 calc R
H51B H -0.2292 0.0118 0.3161 0.0792 Uiso 1.0 2 calc R
H52A H -0.0814 -0.1270 0.3739 0.0742 Uiso 1.0 2 calc R
H52B H -0.0073 -0.1498 0.3046 0.0742 Uiso 1.0 2 calc R
H53A H 0.1077 -0.0900 0.3825 0.3057 Uiso 1.0 2 calc R
H53B H 0.1743 -0.1015 0.3101 0.3057 Uiso 1.0 2 calc R
H54A H 0.1286 0.0562 0.2727 0.2487 Uiso 1.0 2 calc R
H54B H 0.0705 0.0673 0.3458 0.2487 Uiso 1.0 2 calc R

loop_
_atom_site_aniso_label
_atom_site_aniso_U_11
_atom_site_aniso_U_22
_atom_site_aniso_U_33
_atom_site_aniso_U_12
_atom_site_aniso_U_13
_atom_site_aniso_U_23
Fe1 0.01218(15) 0.02274(16) 0.01407(16) -0.00370(11) -0.00028(11) -0.00467(11)
P1 0.0514(4) 0.0232(3) 0.0219(3) -0.0075(3) -0.0048(3) -0.0076(3)
F1 0.0920(15) 0.0476(11) 0.0376(10) -0.0153(10) 0.0035(10) -0.0261(8)
F2 0.1149(19) 0.0341(10) 0.0476(11) -0.0264(11) 0.0096(12) -0.0055(9)
F3 0.0643(14) 0.132(3) 0.0389(11) -0.0414(15) -0.0147(10) -0.0040(13)
F4 0.0898(15) 0.0334(9) 0.0595(12) -0.0264(10) 0.0255(11) -0.0145(9)
F5 0.0519(12) 0.1148(19) 0.0451(11) 0.0048(12) -0.0134(9) -0.0416(12)
F6 0.0598(11) 0.0347(9) 0.0407(9) -0.0021(8) 0.0045(8) -0.0163(8)
O1 0.0236(8) 0.0207(7) 0.0192(8) -0.0080(6) 0.0017(6) -0.0055(6)
O2 0.0219(7) 0.0156(7) 0.0156(7) -0.0060(6) -0.0014(6) -0.0046(6)
O3 0.0255(8) 0.0177(7) 0.0185(7) -0.0071(6) -0.0059(6) -0.0031(6)
O4 0.0353(9) 0.0171(7) 0.0213(8) -0.0002(7) -0.0074(7) -0.0067(6)
O5 0.0302(9) 0.0204(7) 0.0209(8) -0.0062(7) -0.0036(7) -0.0052(6)
O6 0.0413(10) 0.0242(8) 0.0177(8) -0.0047(7) -0.0035(7) -0.0067(7)
O7 0.0305(9) 0.0319(9) 0.0289(9) -0.0077(7) -0.0067(7) -0.0104(7)
O8 0.0488(11) 0.0254(8) 0.0214(8) -0.0088(8) -0.0010(8) -0.0119(7)
O9 0.0319(9) 0.0173(7) 0.0167(7) -0.0052(6) 0.0011(6) -0.0054(6)
O10 0.073(2) 0.0457(15) 0.214(5) -0.0080(14) -0.047(3) -0.041(3)
N1 0.0142(8) 0.0184(8) 0.0135(8) -0.0067(6) -0.0008(6) -0.0048(7)
N2 0.0279(10) 0.0173(9) 0.0275(10) -0.0071(7) -0.0017(8) -0.0060(8)
N3 0.0284(10) 0.0175(8) 0.0255(10) -0.0062(7) -0.0052(8) -0.0040(8)
N4 0.0255(9) 0.0132(8) 0.0240(9) -0.0063(7) -0.0010(8) -0.0033(7)
C1 0.0282(12) 0.0358(13) 0.0335(13) -0.0049(10) 0.0075(10) -0.0204(11)
C2 0.0258(12) 0.0585(17) 0.0250(12) -0.0085(12) 0.0039(10) -0.0257(12)
C3 0.0251(12) 0.0470(15) 0.0166(11) -0.0022(11) 0.0033(9) -0.0074(10)
C4 0.0175(10) 0.0415(13) 0.0233(11) -0.0071(10) 0.0058(9) -0.0065(10)
C5 0.0160(10) 0.0366(13) 0.0276(12) -0.0003(9) 0.0034(9) -0.0091(10)
C6 0.0176(10) 0.0222(10) 0.0140(9) -0.0055(8) -0.0020(8) -0.0019(8)
C7 0.0171(10) 0.0346(12) 0.0144(10) -0.0087(9) -0.0022(8) -0.0057(9)
C8 0.0210(10) 0.0294(11) 0.0206(10) -0.0127(9) 0.0007(8) -0.0103(9)
C9 0.0180(10) 0.0183(9) 0.0193(10) -0.0051(8) -0.0006(8) -0.0066(8)
C10 0.0137(9) 0.0184(9) 0.0120(9) -0.0043(7) -0.0007(7) -0.0049(7)
C11 0.0154(9) 0.0215(9) 0.0127(9) -0.0076(8) 0.0008(7) -0.0043(8)
C12 0.0155(9) 0.0273(10) 0.0181(10) -0.0102(8) -0.0021(8) -0.0058(8)
C13 0.0127(9) 0.0241(10) 0.0169(10) -0.0067(8) -0.0034(8) -0.0052(8)
C14 0.0166(10) 0.0215(10) 0.0245(11) -0.0068(8) -0.0030(8) -0.0082(9)
C15 0.0210(10) 0.0186(10) 0.0224(11) -0.0032(8) -0.0040(8) -0.0091(8)
C16 0.0183(10) 0.0203(10) 0.0161(10) -0.0063(8) -0.0055(8) -0.0032(8)
C17 0.0198(10) 0.0180(9) 0.0224(10) -0.0058(8) -0.0028(8) -0.0058(8)
C18 0.0160(9) 0.0229(10) 0.0220(10) -0.0049(8) -0.0018(8) -0.0082(9)
C19 0.0240(11) 0.0209(10) 0.0187(10) -0.0100(8) -0.0010(8) -0.0030(8)
C20 0.0226(11) 0.0238(11) 0.0278(12) -0.0074(9) -0.0076(9) -0.0029(9)
C21 0.0207(11) 0.0258(11) 0.0340(13) -0.0097(9) -0.0058(9) -0.0041(10)
C22 0.0293(12) 0.0240(11) 0.0405(14) -0.0106(9) -0.0077(10) -0.0116(10)
C23 0.0273(11) 0.0143(9) 0.0264(11) -0.0063(8) -0.0041(9) -0.0052(8)
C24 0.0288(11) 0.0173(9) 0.0240(11) -0.0072(9) -0.0038(9) -0.0047(8)
C25 0.0220(11) 0.0148(10) 0.0394(13) -0.0049(8) -0.0006(10) -0.0056(9)
C26 0.0179(10) 0.0134(9) 0.0292(11) -0.0034(8) -0.0032(9) -0.0031(8)
C27 0.0226(10) 0.0187(10) 0.0239(11) -0.0057(8) 0.0019(9) -0.0035(9)
C28 0.0220(10) 0.0181(10) 0.0197(10) -0.0055(8) 0.0010(8) -0.0057(8)
C29 0.0144(9) 0.0157(9) 0.0198(10) -0.0035(7) -0.0032(8) -0.0038(8)
C30 0.0295(11) 0.0184(10) 0.0141(9) -0.0071(8) -0.0030(8) -0.0057(8)
C31 0.0265(11) 0.0191(10) 0.0193(10) -0.0075(8) -0.0066(9) -0.0045(8)
C32 0.0349(12) 0.0177(10) 0.0204(10) -0.0106(9) -0.0004(9) -0.0064(8)
C33 0.0403(13) 0.0182(10) 0.0235(11) -0.0015(9) -0.0038(10) -0.0092(9)
C34 0.0275(12) 0.0226(11) 0.0264(12) 0.0012(9) -0.0073(10) -0.0065(9)
C35 0.0317(12) 0.0172(10) 0.0254(11) -0.0024(9) -0.0083(10) -0.0046(9)
C36 0.0248(11) 0.0278(11) 0.0180(10) -0.0062(9) -0.0095(9) 0.0015(9)
C37 0.0374(14) 0.0336(13) 0.0299(13) -0.0133(11) -0.0114(11) -0.0002(11)
C38 0.0384(15) 0.0485(16) 0.0371(15) -0.0228(13) -0.0097(12) 0.0082(13)
C39 0.0303(14) 0.0531(17) 0.0310(14) -0.0106(12) -0.0022(11) 0.0089(13)
C40 0.0323(13) 0.0386(14) 0.0238(12) 0.0009(11) -0.0029(10) 0.0009(11)
C41 0.0258(11) 0.0275(11) 0.0203(11) -0.0007(9) -0.0088(9) 0.0009(9)
C42 0.0446(15) 0.0318(13) 0.0197(11) 0.0043(11) -0.0085(11) -0.0120(10)
C43 0.0400(14) 0.0345(13) 0.0264(12) 0.0003(11) -0.0116(11) -0.0161(11)
C44 0.0319(13) 0.0441(14) 0.0301(13) -0.0137(11) -0.0001(10) -0.0195(11)
C45 0.0497(16) 0.0364(13) 0.0255(12) -0.0200(12) 0.0042(11) -0.0168(11)
C46 0.0551(17) 0.0208(11) 0.0271(12) -0.0098(11) 0.0038(11) -0.0097(10)
C47 0.0302(12) 0.0212(10) 0.0275(12) -0.0021(9) 0.0045(10) -0.0084(9)
C48 0.0183(10) 0.0166(9) 0.0173(10) -0.0044(8) -0.0046(8) -0.0018(8)
C49 0.0227(10) 0.0160(9) 0.0255(11) -0.0026(8) -0.0032(9) -0.0079(8)
C51 0.072(3) 0.057(3) 0.079(3) -0.0286(19) -0.004(2) -0.024(2)
C52 0.071(3) 0.052(2) 0.062(3) -0.0244(18) 0.0037(19) -0.0151(17)
C53 0.127(7) 0.066(4) 0.54(2) -0.053(5) -0.133(10) 0.043(8)
C54 0.093(5) 0.072(4) 0.496(17) 0.002(4) -0.136(8) -0.095(7)

loop_
_atom_type_symbol
_atom_type_description
_atom_type_scat_dispersion_real
_atom_type_scat_dispersion_imag
_atom_type_scat_source
C C 0.0033 0.0016
;
International Tables for Crystallography
(1992, Vol. C, Tables 4.2.6.8 and 6.1.1.4)
;
H H 0.0000 0.0000
;
International Tables for Crystallography
(1992, Vol. C, Table 6.1.1.4)
;
N N 0.0061 0.0033
;
International Tables for Crystallography
(1992, Vol. C, Tables 4.2.6.8 and 6.1.1.4)
;
O O 0.0106 0.0060
;
International Tables for Crystallography
(1992, Vol. C, Tables 4.2.6.8 and 6.1.1.4)
;
F F 0.0171 0.0103
;
International Tables for Crystallography
(1992, Vol. C, Tables 4.2.6.8 and 6.1.1.4)
;
Fe Fe 0.3463 0.8444
;
International Tables for Crystallography
(1992, Vol. C, Tables 4.2.6.8 and 6.1.1.4)
;
P P 0.1023 0.0942
;
International Tables for Crystallography
(1992, Vol. C, Tables 4.2.6.8 and 6.1.1.4)
;

loop_
_geom_angle_atom_site_label_1
_geom_angle_atom_site_label_2
_geom_angle_atom_site_label_3
_geom_angle
_geom_angle_publ_flag
C1 Fe1 C2 40.92(10) no
C1 Fe1 C3 68.65(11) no
C1 Fe1 C4 68.47(12) no
C1 Fe1 C5 40.77(13) no
C1 Fe1 C6 105.83(10) no
C1 Fe1 C7 124.75(9) no
C1 Fe1 C8 162.53(10) no
C1 Fe1 C9 154.42(12) no
C1 Fe1 C10 118.42(11) no
C2 Fe1 C3 40.70(13) no
C2 Fe1 C4 68.40(12) no
C2 Fe1 C5 68.69(11) no
C2 Fe1 C6 124.63(12) no
C2 Fe1 C7 162.15(11) no
C2 Fe1 C8 155.73(9) no
C2 Fe1 C9 120.09(10) no
C2 Fe1 C10 106.42(11) no
C3 Fe1 C4 40.61(11) no
C3 Fe1 C5 68.61(9) no
C3 Fe1 C6 162.73(12) no
C3 Fe1 C7 155.64(13) no
C3 Fe1 C8 121.41(11) no
C3 Fe1 C9 108.35(9) no
C3 Fe1 C10 125.63(9) no
C4 Fe1 C5 40.72(10) no
C4 Fe1 C6 154.28(9) no
C4 Fe1 C7 120.54(11) no
C4 Fe1 C8 108.91(11) no
C4 Fe1 C9 126.80(10) no
C4 Fe1 C10 163.77(8) no
C5 Fe1 C6 118.61(8) no
C5 Fe1 C7 107.15(10) no
C5 Fe1 C8 126.04(12) no
C5 Fe1 C9 163.84(12) no
C5 Fe1 C10 153.45(10) no
C6 Fe1 C7 40.81(11) no
C6 Fe1 C8 68.63(10) no
C6 Fe1 C9 69.15(8) no
C6 Fe1 C10 41.31(8) no
C7 Fe1 C8 40.47(9) no
C7 Fe1 C9 68.68(9) no
C7 Fe1 C10 69.10(9) no
C8 Fe1 C9 40.87(10) no
C8 Fe1 C10 69.10(10) no
C9 Fe1 C10 41.27(9) no
F1 P1 F2 91.66(12) no
F1 P1 F3 89.89(14) no
F1 P1 F4 88.62(11) no
F1 P1 F5 88.91(13) no
F1 P1 F6 179.06(14) no
F2 P1 F3 89.25(15) no
F2 P1 F4 178.49(15) no
F2 P1 F5 89.19(14) no
F2 P1 F6 88.41(11) no
F3 P1 F4 89.26(14) no
F3 P1 F5 178.00(17) no
F3 P1 F6 91.05(13) no
F4 P1 F5 92.31(14) no
F4 P1 F6 91.33(11) no
F5 P1 F6 90.15(13) no
C16 O1 C19 118.03(17) no
C29 O2 C30 116.48(16) no
C31 O3 C32 110.7(2) no
C33 O4 C34 111.28(17) no
C35 O5 C36 117.98(19) no
C41 O6 C42 116.25(19) no
C43 O7 C44 111.3(3) no
C45 O8 C46 110.2(2) no
C47 O9 C48 118.32(16) no
C51 O10 C54 109.9(4) no
C11 N1 C12 113.95(17) no
N3 N2 C23 108.76(18) no
N2 N3 N4 107.17(19) no
N3 N4 C24 110.87(19) no
N3 N4 C25 120.1(2) no
C24 N4 C25 128.66(19) no
Fe1 C1 C2 69.58(17) no
Fe1 C1 C5 69.53(17) no
C2 C1 C5 107.9(3) no
Fe1 C2 C1 69.50(17) no
Fe1 C2 C3 69.91(18) no
C1 C2 C3 108.0(3) no
Fe1 C3 C2 69.39(15) no
Fe1 C3 C4 69.54(13) no
C2 C3 C4 107.8(2) no
Fe1 C4 C3 69.84(13) no
Fe1 C4 C5 69.40(13) no
C3 C4 C5 108.3(3) no
Fe1 C5 C1 69.70(14) no
Fe1 C5 C4 69.88(13) no
C1 C5 C4 108.0(2) no
Fe1 C6 C7 70.25(12) no
Fe1 C6 C10 68.80(11) no
C7 C6 C10 107.98(19) no
Fe1 C7 C6 68.94(14) no
Fe1 C7 C8 69.49(13) no
C6 C7 C8 108.0(2) no
Fe1 C8 C7 70.04(15) no
Fe1 C8 C9 69.32(15) no
C7 C8 C9 108.5(3) no
Fe1 C9 C8 69.80(12) no
Fe1 C9 C10 68.67(11) no
C8 C9 C10 107.63(17) no
Fe1 C10 C6 69.89(11) no
Fe1 C10 C9 70.06(11) no
Fe1 C10 C11 126.54(15) no
C6 C10 C9 107.8(2) no
C6 C10 C11 125.4(2) no
C9 C10 C11 126.82(16) no
N1 C11 C10 108.36(17) no
N1 C12 C13 110.79(19) no
C12 C13 C14 121.5(2) no
C12 C13 C18 119.9(2) no
C14 C13 C18 118.61(18) no
C13 C14 C15 120.4(2) no
C14 C15 C16 120.1(2) no
O1 C16 C15 114.96(19) no
O1 C16 C17 124.8(2) no
C15 C16 C17 120.26(19) no
C16 C17 C18 119.1(2) no
C13 C18 C17 121.5(2) no
O1 C19 C20 113.24(16) no
C19 C20 C21 112.43(18) no
C20 C21 C22 115.14(19) no
C21 C22 C23 114.6(3) no
N2 C23 C22 122.4(2) no
N2 C23 C24 108.2(3) no
C22 C23 C24 129.4(3) no
N4 C24 C23 105.0(2) no
N4 C25 C26 110.62(16) no
C25 C26 C27 120.11(19) no
C25 C26 C49 120.1(3) no
C27 C26 C49 119.7(2) no
C26 C27 C28 120.64(19) no
C27 C28 C29 119.8(3) no
O2 C29 C28 125.0(3) no
O2 C29 C48 115.19(17) no
C28 C29 C48 119.8(2) no
O2 C30 C31 108.78(17) no
O3 C31 C30 108.6(2) no
O3 C32 C33 108.7(3) no
O4 C33 C32 109.73(18) no
O4 C34 C35 111.5(2) no
O5 C35 C34 106.3(2) no
O5 C36 C37 125.3(3) no
O5 C36 C41 115.1(3) no
C37 C36 C41 119.6(3) no
C36 C37 C38 119.9(3) no
C37 C38 C39 120.6(4) no
C38 C39 C40 120.4(3) no
C39 C40 C41 119.5(3) no
O6 C41 C36 115.0(2) no
O6 C41 C40 125.1(3) no
C36 C41 C40 119.9(3) no
O6 C42 C43 108.1(2) no
O7 C43 C42 109.4(3) no
O7 C44 C45 111.2(3) no
O8 C45 C44 110.8(3) no
O8 C46 C47 108.9(3) no
O9 C47 C46 112.9(2) no
O9 C48 C29 114.77(19) no
O9 C48 C49 125.3(2) no
C29 C48 C49 119.95(19) no
C26 C49 C48 120.0(3) no
O10 C51 C52 106.7(4) no
C51 C52 C53 103.5(5) no
C52 C53 C54 108.5(7) no
O10 C54 C53 109.5(8) no
C11 N1 H1A 108.765 no
C11 N1 H1B 108.765 no
C12 N1 H1A 108.766 no
C12 N1 H1B 108.759 no
H1A N1 H1B 107.657 no
Fe1 C1 H1 126.067 no
C2 C1 H1 126.065 no
C5 C1 H1 126.069 no
Fe1 C2 H2 125.982 no
C1 C2 H2 125.979 no
C3 C2 H2 125.980 no
Fe1 C3 H3 126.098 no
C2 C3 H3 126.109 no
C4 C3 H3 126.097 no
Fe1 C4 H4 125.825 no
C3 C4 H4 125.842 no
C5 C4 H4 125.827 no
Fe1 C5 H5 126.006 no
C1 C5 H5 126.011 no
C4 C5 H5 126.012 no
Fe1 C6 H6 126.015 no
C7 C6 H6 125.998 no
C10 C6 H6 126.018 no
Fe1 C7 H7 125.966 no
C6 C7 H7 125.975 no
C8 C7 H7 125.964 no
Fe1 C8 H8 125.727 no
C7 C8 H8 125.739 no
C9 C8 H8 125.724 no
Fe1 C9 H9 126.174 no
C8 C9 H9 126.177 no
C10 C9 H9 126.184 no
N1 C11 H11A 110.025 no
N1 C11 H11B 110.028 no
C10 C11 H11A 110.026 no
C10 C11 H11B 110.022 no
H11A C11 H11B 108.376 no
N1 C12 H12A 109.486 no
N1 C12 H12B 109.488 no
C13 C12 H12A 109.491 no
C13 C12 H12B 109.483 no
H12A C12 H12B 108.059 no
C13 C14 H14 119.799 no
C15 C14 H14 119.796 no
C14 C15 H15 119.970 no
C16 C15 H15 119.969 no
C16 C17 H17 120.430 no
C18 C17 H17 120.432 no
C13 C18 H18 119.261 no
C17 C18 H18 119.256 no
O1 C19 H19A 108.925 no
O1 C19 H19B 108.929 no
C20 C19 H19A 108.925 no
C20 C19 H19B 108.940 no
H19A C19 H19B 107.733 no
C19 C20 H20A 109.116 no
C19 C20 H20B 109.111 no
C21 C20 H20A 109.108 no
C21 C20 H20B 109.114 no
H20A C20 H20B 107.860 no
C20 C21 H21A 108.482 no
C20 C21 H21B 108.487 no
C22 C21 H21A 108.484 no
C22 C21 H21B 108.495 no
H21A C21 H21B 107.501 no
C21 C22 H22A 108.602 no
C21 C22 H22B 108.605 no
C23 C22 H22A 108.607 no
C23 C22 H22B 108.605 no
H22A C22 H22B 107.574 no
N4 C24 H24 127.505 no
C23 C24 H24 127.498 no
C26 C27 H27 119.672 no
C28 C27 H27 119.688 no
C27 C28 H28 120.096 no
C29 C28 H28 120.091 no
O2 C30 H30A 109.936 no
O2 C30 H30B 109.924 no
C31 C30 H30A 109.939 no
C31 C30 H30B 109.932 no
H30A C30 H30B 108.325 no
O3 C31 H31A 109.963 no
O3 C31 H31B 109.975 no
C30 C31 H31A 109.974 no
C30 C31 H31B 109.973 no
H31A C31 H31B 108.348 no
O3 C32 H32A 109.953 no
O3 C32 H32B 109.933 no
C33 C32 H32A 109.945 no
C33 C32 H32B 109.943 no
H32A C32 H32B 108.330 no
O4 C33 H33A 109.720 no
O4 C33 H33B 109.718 no
C32 C33 H33A 109.723 no
C32 C33 H33B 109.724 no
H33A C33 H33B 108.201 no
O4 C34 H34A 109.334 no
O4 C34 H34B 109.336 no
C35 C34 H34A 109.335 no
C35 C34 H34B 109.338 no
H34A C34 H34B 107.969 no
O5 C35 H35A 110.479 no
O5 C35 H35B 110.474 no
C34 C35 H35A 110.465 no
C34 C35 H35B 110.464 no
H35A C35 H35B 108.651 no
C36 C37 H37 120.038 no
C38 C37 H37 120.037 no
C37 C38 H38 119.695 no
C39 C38 H38 119.693 no
C38 C39 H39 119.785 no
C40 C39 H39 119.771 no
C39 C40 H40 120.264 no
C41 C40 H40 120.262 no
O6 C42 H42A 110.086 no
O6 C42 H42B 110.088 no
C43 C42 H42A 110.093 no
C43 C42 H42B 110.095 no
H42A C42 H42B 108.423 no
O7 C43 H43A 109.801 no
O7 C43 H43B 109.808 no
C42 C43 H43A 109.802 no
C42 C43 H43B 109.811 no
H43A C43 H43B 108.248 no
O7 C44 H44A 109.394 no
O7 C44 H44B 109.385 no
C45 C44 H44A 109.393 no
C45 C44 H44B 109.378 no
H44A C44 H44B 108.014 no
O8 C45 H45A 109.472 no
O8 C45 H45B 109.484 no
C44 C45 H45A 109.473 no
C44 C45 H45B 109.476 no
H45A C45 H45B 108.058 no
O8 C46 H46A 109.919 no
O8 C46 H46B 109.913 no
C47 C46 H46A 109.908 no
C47 C46 H46B 109.908 no
H46A C46 H46B 108.315 no
O9 C47 H47A 109.016 no
O9 C47 H47B 109.020 no
C46 C47 H47A 109.019 no
C46 C47 H47B 109.020 no
H47A C47 H47B 107.790 no
C26 C49 H49 119.973 no
C48 C49 H49 119.983 no
O10 C51 H51A 110.378 no
O10 C51 H51B 110.381 no
C52 C51 H51A 110.373 no
C52 C51 H51B 110.379 no
H51A C51 H51B 108.594 no
C51 C52 H52A 111.062 no
C51 C52 H52B 111.074 no
C53 C52 H52A 111.056 no
C53 C52 H52B 111.067 no
H52A C52 H52B 109.035 no
C52 C53 H53A 109.996 no
C52 C53 H53B 109.982 no
C54 C53 H53A 109.987 no
C54 C53 H53B 109.985 no
H53A C53 H53B 108.364 no
O10 C54 H54A 109.783 no
O10 C54 H54B 109.789 no
C53 C54 H54A 109.785 no
C53 C54 H54B 109.778 no
H54A C54 H54B 108.236 no

loop_
_geom_bond_atom_site_label_1
_geom_bond_atom_site_label_2
_geom_bond_distance
_geom_bond_publ_flag
Fe1 C1 2.040(3) no
Fe1 C2 2.041(4) no
Fe1 C3 2.048(3) no
Fe1 C4 2.044(3) no
Fe1 C5 2.037(3) no
Fe1 C6 2.037(2) no
Fe1 C7 2.055(3) no
Fe1 C8 2.047(3) no
Fe1 C9 2.041(2) no
Fe1 C10 2.0226(19) no
P1 F1 1.593(3) no
P1 F2 1.586(3) no
P1 F3 1.585(3) no
P1 F4 1.586(2) no
P1 F5 1.598(3) no
P1 F6 1.593(2) no
O1 C16 1.373(3) no
O1 C19 1.444(3) no
O2 C29 1.362(3) no
O2 C30 1.431(3) no
O3 C31 1.423(3) no
O3 C32 1.433(3) no
O4 C33 1.439(4) no
O4 C34 1.433(3) no
O5 C35 1.434(3) no
O5 C36 1.368(3) no
O6 C41 1.371(4) no
O6 C42 1.438(4) no
O7 C43 1.420(3) no
O7 C44 1.410(4) no
O8 C45 1.424(4) no
O8 C46 1.424(3) no
O9 C47 1.448(3) no
O9 C48 1.374(3) no
O10 C51 1.379(7) no
O10 C54 1.397(9) no
N1 C11 1.505(3) no
N1 C12 1.491(4) no
N2 N3 1.321(3) no
N2 C23 1.363(4) no
N3 N4 1.345(3) no
N4 C24 1.347(4) no
N4 C25 1.476(3) no
C1 C2 1.426(4) no
C1 C5 1.420(5) no
C2 C3 1.422(5) no
C3 C4 1.420(4) no
C4 C5 1.420(4) no
C6 C7 1.427(4) no
C6 C10 1.432(3) no
C7 C8 1.419(3) no
C8 C9 1.428(4) no
C9 C10 1.432(4) no
C10 C11 1.494(4) no
C12 C13 1.500(3) no
C13 C14 1.401(4) no
C13 C18 1.395(4) no
C14 C15 1.389(3) no
C15 C16 1.399(4) no
C16 C17 1.388(4) no
C17 C18 1.394(3) no
C19 C20 1.517(4) no
C20 C21 1.537(4) no
C21 C22 1.540(4) no
C22 C23 1.494(4) no
C23 C24 1.371(3) no
C25 C26 1.509(4) no
C26 C27 1.385(4) no
C26 C49 1.400(3) no
C27 C28 1.393(4) no
C28 C29 1.391(3) no
C29 C48 1.406(4) no
C30 C31 1.498(4) no
C32 C33 1.489(4) no
C34 C35 1.504(4) no
C36 C37 1.387(5) no
C36 C41 1.406(4) no
C37 C38 1.399(4) no
C38 C39 1.360(5) no
C39 C40 1.406(5) no
C40 C41 1.390(4) no
C42 C43 1.482(5) no
C44 C45 1.485(4) no
C46 C47 1.495(5) no
C48 C49 1.388(4) no
C51 C52 1.490(5) no
C52 C53 1.483(12) no
C53 C54 1.364(9) no
N1 H1A 0.920 no
N1 H1B 0.920 no
C1 H1 1.000 no
C2 H2 1.000 no
C3 H3 1.000 no
C4 H4 1.000 no
C5 H5 1.000 no
C6 H6 1.000 no
C7 H7 1.000 no
C8 H8 1.000 no
C9 H9 1.000 no
C11 H11A 0.990 no
C11 H11B 0.990 no
C12 H12A 0.990 no
C12 H12B 0.990 no
C14 H14 0.950 no
C15 H15 0.950 no
C17 H17 0.950 no
C18 H18 0.950 no
C19 H19A 0.990 no
C19 H19B 0.990 no
C20 H20A 0.990 no
C20 H20B 0.990 no
C21 H21A 0.990 no
C21 H21B 0.990 no
C22 H22A 0.990 no
C22 H22B 0.990 no
C24 H24 0.950 no
C27 H27 0.950 no
C28 H28 0.950 no
C30 H30A 0.990 no
C30 H30B 0.990 no
C31 H31A 0.990 no
C31 H31B 0.990 no
C32 H32A 0.990 no
C32 H32B 0.990 no
C33 H33A 0.990 no
C33 H33B 0.990 no
C34 H34A 0.990 no
C34 H34B 0.990 no
C35 H35A 0.990 no
C35 H35B 0.990 no
C37 H37 0.950 no
C38 H38 0.950 no
C39 H39 0.950 no
C40 H40 0.950 no
C42 H42A 0.990 no
C42 H42B 0.990 no
C43 H43A 0.990 no
C43 H43B 0.990 no
C44 H44A 0.990 no
C44 H44B 0.990 no
C45 H45A 0.990 no
C45 H45B 0.990 no
C46 H46A 0.990 no
C46 H46B 0.990 no
C47 H47A 0.990 no
C47 H47B 0.990 no
C49 H49 0.950 no
C51 H51A 0.990 no
C51 H51B 0.990 no
C52 H52A 0.990 no
C52 H52B 0.990 no
C53 H53A 0.990 no
C53 H53B 0.990 no
C54 H54A 0.990 no
C54 H54B 0.990 no
